data_2240073
loop_
_publ_author_name
'Yu, Juan'
'Gao, Lei-Lei'
'Huang, Peng'
'Wang, Dian-Lei'

_publ_section_title
;
 Crystal structure of 4-methyl-2-oxo-2<i>H</i>-chromen-7-yl
 ferrocenecarboxylate
;
_journal_issue 11
_journal_name_full 'Acta Crystallographica Section E'
_journal_page_first m369
_journal_page_last m370
_journal_paper_doi 10.1107/S1600536814022120
_journal_volume 70
_journal_year 2014
_chemical_formula_iupac '[Fe (C5 H5) (C16 H11 O4)]'
_chemical_formula_moiety 'C21 H16 Fe O4'
_chemical_formula_sum 'C21 H16 Fe O4'
_chemical_formula_weight 388.19
_chemical_name_systematic
;
4-Methyl-2-oxo-2<i>H</i>-chromen-7-yl ferrocenecarboxylate
;
_space_group_IT_number 14
_symmetry_cell_setting monoclinic
_symmetry_space_group_name_Hall '-P 2ybc'
_symmetry_space_group_name_H-M 'P 1 21/c 1'
_atom_sites_solution_hydrogens geom
_atom_sites_solution_primary direct
_atom_sites_solution_secondary difmap
_audit_creation_method SHELXL-97
_cell_angle_alpha 90.00
_cell_angle_beta 108.243(14)
_cell_angle_gamma 90.00
_cell_formula_units_Z 4
_cell_length_a 7.8678(11)
_cell_length_b 20.294(4)
_cell_length_c 11.1455(18)
_cell_measurement_reflns_used 3613
_cell_measurement_temperature 293(2)
_cell_measurement_theta_max 23.38
_cell_measurement_theta_min 2.73
_cell_volume 1690.1(5)
_computing_cell_refinement
;
SAINT (Bruker, 2007)
;
_computing_data_collection
;
APEX2 (Bruker, 2007)
;
_computing_data_reduction
;
SAINT (Bruker, 2007)
;
_computing_molecular_graphics
;
SHELXTL (Sheldrick, 2008)
;
_computing_publication_material
;
SHELXTL (Sheldrick, 2008)
;
_computing_structure_refinement
;
SHELXL97 (Sheldrick, 2008)
;
_computing_structure_solution
;
SHELXS97 (Sheldrick, 2008)
;
_diffrn_ambient_temperature 293(2)
_diffrn_measured_fraction_theta_full 0.999
_diffrn_measured_fraction_theta_max 0.999
_diffrn_measurement_device_type 'Bruker APEXII CCD'
_diffrn_measurement_method '\f and \w scans'
_diffrn_radiation_monochromator graphite
_diffrn_radiation_source 'fine-focus sealed tube'
_diffrn_radiation_type MoK\a
_diffrn_radiation_wavelength 0.71073
_diffrn_reflns_av_R_equivalents 0.0308
_diffrn_reflns_av_sigmaI/netI 0.0299
_diffrn_reflns_limit_h_max 9
_diffrn_reflns_limit_h_min -9
_diffrn_reflns_limit_k_max 24
_diffrn_reflns_limit_k_min -24
_diffrn_reflns_limit_l_max 12
_diffrn_reflns_limit_l_min -13
_diffrn_reflns_number 11857
_diffrn_reflns_theta_full 25.00
_diffrn_reflns_theta_max 25.00
_diffrn_reflns_theta_min 2.01
_exptl_absorpt_coefficient_mu 0.916
_exptl_absorpt_correction_T_max 0.9140
_exptl_absorpt_correction_T_min 0.8380
_exptl_absorpt_correction_type multi-scan
_exptl_absorpt_process_details
;
(<i>SADABS</i>; Bruker, 2007)
;
_exptl_crystal_colour yellow
_exptl_crystal_density_diffrn 1.526
_exptl_crystal_density_method 'not measured'
_exptl_crystal_description block
_exptl_crystal_F_000 800
_exptl_crystal_size_max 0.20
_exptl_crystal_size_mid 0.10
_exptl_crystal_size_min 0.10
_refine_diff_density_max 0.231
_refine_diff_density_min -0.181
_refine_ls_extinction_method none
_refine_ls_goodness_of_fit_ref 1.156
_refine_ls_hydrogen_treatment constr
_refine_ls_matrix_type full
_refine_ls_number_parameters 236
_refine_ls_number_reflns 2979
_refine_ls_number_restraints 0
_refine_ls_restrained_S_all 1.156
_refine_ls_R_factor_all 0.0433
_refine_ls_R_factor_gt 0.0311
_refine_ls_shift/su_max 0.001
_refine_ls_shift/su_mean 0.000
_refine_ls_structure_factor_coef Fsqd
_refine_ls_weighting_details 'calc w=1/[\s^2^(Fo^2^)+(0.0432P)^2^+0.0000P] where P=(Fo^2^+2Fc^2^)/3'
_refine_ls_weighting_scheme calc
_refine_ls_wR_factor_gt 0.0795
_refine_ls_wR_factor_ref 0.0873
_reflns_number_gt 2398
_reflns_number_total 2979
_reflns_threshold_expression >2sigma(I)
_cod_data_source_file wm5068sup1.cf
_cod_data_source_block I
_cod_original_sg_symbol_H-M 'P 21/c '
_cod_database_code 2240073
_cod_database_fobs_code 2240073

loop_
_symmetry_equiv_pos_as_xyz
'x, y, z'
'-x, y+1/2, -z+1/2'
'-x, -y, -z'
'x, -y-1/2, z-1/2'

loop_
_atom_site_type_symbol
_atom_site_label
_atom_site_fract_x
_atom_site_fract_y
_atom_site_fract_z
_atom_site_U_iso_or_equiv
_atom_site_adp_type
_atom_site_calc_flag
_atom_site_refinement_flags
_atom_site_occupancy
_atom_site_symmetry_multiplicity
Fe Fe1 0.74731(4) 0.157566(14) 0.42513(3) 0.04477(13) Uani d . 1 1
O O1 0.4801(2) 0.07407(8) 0.61150(16) 0.0717(5) Uani d . 1 1
O O2 0.7574(2) 0.09846(8) 0.74074(15) 0.0695(5) Uani d . 1 1
O O3 0.7829(2) -0.13167(8) 0.81894(15) 0.0654(5) Uani d . 1 1
O O4 0.7893(3) -0.23952(9) 0.8434(2) 0.0910(6) Uani d . 1 1
C C1 0.7620(3) 0.25205(11) 0.4903(2) 0.0620(7) Uani d . 1 1
H H1 0.8464 0.2857 0.4811 0.074 Uiso d R 1 1
C C2 0.5913(3) 0.24019(11) 0.4035(2) 0.0616(6) Uani d . 1 1
H H2 0.5372 0.2640 0.3242 0.074 Uiso d R 1 1
C C3 0.5129(3) 0.18719(11) 0.4494(2) 0.0549(6) Uani d . 1 1
H H3 0.3943 0.1683 0.4083 0.066 Uiso d R 1 1
C C4 0.6368(3) 0.16608(10) 0.5653(2) 0.0490(5) Uani d . 1 1
C C5 0.7925(3) 0.20659(10) 0.5906(2) 0.0560(6) Uani d . 1 1
H H5 0.9001 0.2037 0.6644 0.067 Uiso d R 1 1
C C6 0.9160(4) 0.15047(13) 0.3194(3) 0.0734(8) Uani d . 1 1
H H6 0.9804 0.1869 0.2955 0.088 Uiso d R 1 1
C C7 0.7462(4) 0.12856(15) 0.2511(2) 0.0771(8) Uani d . 1 1
H H7 0.6698 0.1464 0.1707 0.093 Uiso d R 1 1
C C8 0.7034(4) 0.07557(13) 0.3160(3) 0.0764(8) Uani d . 1 1
H H8 0.5928 0.0497 0.2897 0.092 Uiso d R 1 1
C C9 0.8462(4) 0.06495(12) 0.4251(3) 0.0758(9) Uani d . 1 1
H H9 0.8544 0.0310 0.4892 0.091 Uiso d R 1 1
C C10 0.9783(4) 0.11104(14) 0.4274(3) 0.0737(8) Uani d . 1 1
H H10 1.0946 0.1155 0.4929 0.088 Uiso d R 1 1
C C11 0.6091(3) 0.10858(11) 0.6366(2) 0.0533(6) Uani d . 1 1
C C12 0.7538(3) 0.04467(11) 0.8189(2) 0.0573(6) Uani d . 1 1
C C13 0.7677(3) -0.01842(12) 0.7792(2) 0.0586(6) Uani d . 1 1
H H13 0.7736 -0.0268 0.6986 0.070 Uiso calc R 1 1
C C14 0.7727(3) -0.06931(11) 0.8629(2) 0.0497(5) Uani d . 1 1
C C15 0.7663(3) -0.05849(10) 0.9842(2) 0.0478(5) Uani d . 1 1
C C16 0.7540(3) 0.00656(11) 1.0201(2) 0.0609(6) Uani d . 1 1
H H16 0.7509 0.0155 1.1012 0.073 Uiso calc R 1 1
C C17 0.7463(3) 0.05785(12) 0.9382(2) 0.0633(7) Uani d . 1 1
H H17 0.7361 0.1010 0.9631 0.076 Uiso calc R 1 1
C C18 0.7724(3) -0.11504(12) 1.0658(2) 0.0528(6) Uani d . 1 1
C C19 0.7797(3) -0.17514(12) 1.0191(3) 0.0624(7) Uani d . 1 1
H H19 0.7826 -0.2113 1.0709 0.075 Uiso calc R 1 1
C C20 0.7833(3) -0.18689(13) 0.8926(3) 0.0674(7) Uani d . 1 1
C C21 0.7700(4) -0.10441(13) 1.1988(2) 0.0731(8) Uani d . 1 1
H H21A 0.7715 -0.1463 1.2392 0.110 Uiso calc R 1 1
H H21B 0.6636 -0.0808 1.1972 0.110 Uiso calc R 1 1
H H21C 0.8733 -0.0794 1.2449 0.110 Uiso calc R 1 1

loop_
_atom_site_aniso_label
_atom_site_aniso_U_11
_atom_site_aniso_U_22
_atom_site_aniso_U_33
_atom_site_aniso_U_12
_atom_site_aniso_U_13
_atom_site_aniso_U_23
Fe1 0.0529(2) 0.03700(19) 0.0492(2) 0.00541(13) 0.02285(16) 0.00617(13)
O1 0.0629(11) 0.0796(12) 0.0749(12) -0.0128(10) 0.0250(10) 0.0156(10)
O2 0.0814(12) 0.0671(11) 0.0539(10) -0.0207(9) 0.0125(9) 0.0164(8)
O3 0.0824(13) 0.0564(10) 0.0612(10) 0.0045(9) 0.0279(9) -0.0112(8)
O4 0.1009(15) 0.0562(11) 0.1085(16) 0.0149(10) 0.0219(13) -0.0211(11)
C1 0.0792(19) 0.0351(11) 0.0761(18) 0.0034(11) 0.0306(16) 0.0030(12)
C2 0.0711(17) 0.0467(13) 0.0711(17) 0.0193(12) 0.0282(14) 0.0145(12)
C3 0.0530(14) 0.0545(13) 0.0617(15) 0.0134(11) 0.0244(12) 0.0002(12)
C4 0.0602(15) 0.0440(12) 0.0487(13) 0.0060(10) 0.0253(12) -0.0004(10)
C5 0.0695(16) 0.0426(12) 0.0558(14) -0.0003(11) 0.0196(12) -0.0036(11)
C6 0.089(2) 0.0639(16) 0.090(2) 0.0025(15) 0.0609(19) 0.0054(15)
C7 0.100(2) 0.0832(19) 0.0534(16) 0.0245(17) 0.0307(16) -0.0026(15)
C8 0.082(2) 0.0568(16) 0.106(2) -0.0087(14) 0.052(2) -0.0307(16)
C9 0.106(2) 0.0499(14) 0.096(2) 0.0350(16) 0.067(2) 0.0242(14)
C10 0.0569(16) 0.089(2) 0.0793(19) 0.0225(15) 0.0268(15) -0.0039(16)
C11 0.0627(16) 0.0550(14) 0.0498(14) 0.0015(12) 0.0285(13) 0.0003(11)
C12 0.0632(16) 0.0573(14) 0.0481(14) -0.0121(11) 0.0128(12) 0.0100(11)
C13 0.0683(16) 0.0676(16) 0.0429(13) -0.0056(13) 0.0218(12) 0.0003(12)
C14 0.0499(13) 0.0500(12) 0.0511(14) -0.0007(10) 0.0187(11) -0.0044(11)
C15 0.0503(13) 0.0486(12) 0.0468(13) -0.0011(10) 0.0184(11) -0.0001(10)
C16 0.0886(18) 0.0535(14) 0.0466(14) -0.0041(13) 0.0298(13) -0.0036(11)
C17 0.092(2) 0.0468(13) 0.0555(16) -0.0043(12) 0.0292(14) -0.0028(11)
C18 0.0517(14) 0.0540(14) 0.0550(14) 0.0031(10) 0.0199(12) 0.0082(11)
C19 0.0591(16) 0.0518(14) 0.0778(18) 0.0053(12) 0.0234(14) 0.0106(13)
C20 0.0589(16) 0.0546(15) 0.085(2) 0.0083(12) 0.0177(14) -0.0042(15)
C21 0.092(2) 0.0718(17) 0.0631(17) 0.0049(15) 0.0353(15) 0.0209(13)

loop_
_atom_type_symbol
_atom_type_description
_atom_type_scat_dispersion_real
_atom_type_scat_dispersion_imag
_atom_type_scat_source
C C 0.0033 0.0016 'International Tables Vol C Tables 4.2.6.8 and 6.1.1.4'
H H 0.0000 0.0000 'International Tables Vol C Tables 4.2.6.8 and 6.1.1.4'
Fe Fe 0.3463 0.8444 'International Tables Vol C Tables 4.2.6.8 and 6.1.1.4'
O O 0.0106 0.0060 'International Tables Vol C Tables 4.2.6.8 and 6.1.1.4'

loop_
_geom_angle_atom_site_label_1
_geom_angle_atom_site_label_2
_geom_angle_atom_site_label_3
_geom_angle
C4 Fe1 C7 153.19(12)
C4 Fe1 C8 120.07(10)
C7 Fe1 C8 40.29(11)
C4 Fe1 C5 41.35(9)
C7 Fe1 C5 164.06(12)
C8 Fe1 C5 153.89(12)
C4 Fe1 C9 109.67(9)
C7 Fe1 C9 67.55(11)
C8 Fe1 C9 40.03(12)
C5 Fe1 C9 119.71(11)
C4 Fe1 C6 165.92(12)
C7 Fe1 C6 39.94(11)
C8 Fe1 C6 67.30(11)
C5 Fe1 C6 126.92(12)
C9 Fe1 C6 67.43(10)
C4 Fe1 C3 40.94(9)
C7 Fe1 C3 118.74(12)
C8 Fe1 C3 109.32(11)
C5 Fe1 C3 69.04(10)
C9 Fe1 C3 129.41(11)
C6 Fe1 C3 151.50(12)
C4 Fe1 C1 68.54(9)
C7 Fe1 C1 126.66(11)
C8 Fe1 C1 164.88(13)
C5 Fe1 C1 40.59(9)
C9 Fe1 C1 152.77(13)
C6 Fe1 C1 107.33(10)
C3 Fe1 C1 68.16(10)
C4 Fe1 C10 128.88(11)
C7 Fe1 C10 67.28(12)
C8 Fe1 C10 67.12(12)
C5 Fe1 C10 108.31(11)
C9 Fe1 C10 39.97(11)
C6 Fe1 C10 40.14(11)
C3 Fe1 C10 167.07(11)
C1 Fe1 C10 118.65(11)
C4 Fe1 C2 68.50(9)
C7 Fe1 C2 107.62(11)
C8 Fe1 C2 128.22(13)
C5 Fe1 C2 68.47(10)
C9 Fe1 C2 166.40(13)
C6 Fe1 C2 117.71(10)
C3 Fe1 C2 40.49(9)
C1 Fe1 C2 40.30(9)
C10 Fe1 C2 151.52(11)
C11 O2 C12 117.52(18)
C14 O3 C20 121.64(19)
C2 C1 C5 108.8(2)
C2 C1 Fe1 70.10(13)
C5 C1 Fe1 69.16(13)
C2 C1 H1 125.3
C5 C1 H1 125.9
Fe1 C1 H1 125.6
C1 C2 C3 108.1(2)
C1 C2 Fe1 69.60(13)
C3 C2 Fe1 69.36(12)
C1 C2 H2 125.9
C3 C2 H2 125.9
Fe1 C2 H2 125.8
C2 C3 C4 107.8(2)
C2 C3 Fe1 70.14(13)
C4 C3 Fe1 68.86(13)
C2 C3 H3 126.0
C4 C3 H3 126.1
Fe1 C3 H3 126.3
C3 C4 C5 108.0(2)
C3 C4 C11 123.9(2)
C5 C4 C11 127.9(2)
C3 C4 Fe1 70.20(12)
C5 C4 Fe1 69.60(13)
C11 C4 Fe1 121.63(15)
C1 C5 C4 107.3(2)
C1 C5 Fe1 70.25(13)
C4 C5 Fe1 69.05(13)
C1 C5 H5 126.3
C4 C5 H5 126.4
Fe1 C5 H5 126.4
C7 C6 C10 107.9(3)
C7 C6 Fe1 69.54(16)
C10 C6 Fe1 70.10(15)
C7 C6 H6 125.7
C10 C6 H6 126.4
Fe1 C6 H6 126.2
C6 C7 C8 108.1(3)
C6 C7 Fe1 70.52(15)
C8 C7 Fe1 69.91(15)
C6 C7 H7 126.4
C8 C7 H7 125.5
Fe1 C7 H7 125.9
C9 C8 C7 108.2(3)
C9 C8 Fe1 70.30(15)
C7 C8 Fe1 69.80(15)
C9 C8 H8 125.3
C7 C8 H8 126.5
Fe1 C8 H8 126.0
C8 C9 C10 107.8(2)
C8 C9 Fe1 69.67(14)
C10 C9 Fe1 70.30(14)
C8 C9 H9 126.7
C10 C9 H9 125.5
Fe1 C9 H9 126.0
C9 C10 C6 108.0(3)
C9 C10 Fe1 69.73(14)
C6 C10 Fe1 69.76(15)
C9 C10 H10 126.3
C6 C10 H10 125.6
Fe1 C10 H10 125.9
O1 C11 O2 122.9(2)
O1 C11 C4 126.9(2)
O2 C11 C4 110.1(2)
C13 C12 C17 121.7(2)
C13 C12 O2 120.5(2)
C17 C12 O2 117.7(2)
C12 C13 C14 117.9(2)
C12 C13 H13 121.0
C14 C13 H13 121.0
O3 C14 C13 116.2(2)
O3 C14 C15 121.31(19)
C13 C14 C15 122.5(2)
C14 C15 C16 117.2(2)
C14 C15 C18 118.70(19)
C16 C15 C18 124.1(2)
C17 C16 C15 121.4(2)
C17 C16 H16 119.3
C15 C16 H16 119.3
C16 C17 C12 119.2(2)
C16 C17 H17 120.4
C12 C17 H17 120.4
C19 C18 C15 118.3(2)
C19 C18 C21 122.1(2)
C15 C18 C21 119.6(2)
C18 C19 C20 123.4(2)
C18 C19 H19 118.3
C20 C19 H19 118.3
O4 C20 O3 116.0(3)
O4 C20 C19 127.3(3)
O3 C20 C19 116.6(2)
C18 C21 H21A 109.5
C18 C21 H21B 109.5
H21A C21 H21B 109.5
C18 C21 H21C 109.5
H21A C21 H21C 109.5
H21B C21 H21C 109.5

loop_
_geom_bond_atom_site_label_1
_geom_bond_atom_site_label_2
_geom_bond_distance
Fe1 C4 2.019(2)
Fe1 C7 2.024(2)
Fe1 C8 2.026(2)
Fe1 C5 2.027(2)
Fe1 C9 2.034(2)
Fe1 C6 2.037(3)
Fe1 C3 2.037(2)
Fe1 C1 2.041(2)
Fe1 C10 2.042(2)
Fe1 C2 2.047(2)
O1 C11 1.192(3)
O2 C11 1.379(3)
O2 C12 1.402(3)
O3 C14 1.368(3)
O3 C20 1.388(3)
O4 C20 1.208(3)
C1 C2 1.408(3)
C1 C5 1.411(3)
C1 H1 0.9799
C2 C3 1.413(3)
C2 H2 0.9799
C3 C4 1.419(3)
C3 H3 0.9800
C4 C5 1.428(3)
C4 C11 1.466(3)
C5 H5 0.9800
C6 C7 1.387(4)
C6 C10 1.400(4)
C6 H6 0.9793
C7 C8 1.395(4)
C7 H7 0.9791
C8 C9 1.390(4)
C8 H8 0.9793
C9 C10 1.393(4)
C9 H9 0.9794
C10 H10 0.9796
C12 C13 1.370(3)
C12 C17 1.376(3)
C13 C14 1.384(3)
C13 H13 0.9300
C14 C15 1.387(3)
C15 C16 1.391(3)
C15 C18 1.456(3)
C16 C17 1.373(3)
C16 H16 0.9300
C17 H17 0.9300
C18 C19 1.335(3)
C18 C21 1.503(3)
C19 C20 1.439(4)
C19 H19 0.9300
C21 H21A 0.9600
C21 H21B 0.9600
C21 H21C 0.9600

loop_
_geom_torsion_atom_site_label_1
_geom_torsion_atom_site_label_2
_geom_torsion_atom_site_label_3
_geom_torsion_atom_site_label_4
_geom_torsion
C4 Fe1 C1 C2 -81.64(15)
C7 Fe1 C1 C2 72.90(19)
C8 Fe1 C1 C2 45.9(5)
C5 Fe1 C1 C2 -120.3(2)
C9 Fe1 C1 C2 -173.15(19)
C6 Fe1 C1 C2 112.64(16)
C3 Fe1 C1 C2 -37.43(14)
C10 Fe1 C1 C2 154.74(15)
C4 Fe1 C1 C5 38.64(14)
C7 Fe1 C1 C5 -166.82(16)
C8 Fe1 C1 C5 166.2(4)
C9 Fe1 C1 C5 -52.9(3)
C6 Fe1 C1 C5 -127.08(17)
C3 Fe1 C1 C5 82.85(16)
C10 Fe1 C1 C5 -84.98(17)
C2 Fe1 C1 C5 120.3(2)
C5 C1 C2 C3 0.3(3)
Fe1 C1 C2 C3 58.83(16)
C5 C1 C2 Fe1 -58.48(16)
C4 Fe1 C2 C1 81.76(15)
C7 Fe1 C2 C1 -126.44(17)
C8 Fe1 C2 C1 -166.21(15)
C5 Fe1 C2 C1 37.16(14)
C9 Fe1 C2 C1 166.6(4)
C6 Fe1 C2 C1 -84.32(18)
C3 Fe1 C2 C1 119.7(2)
C10 Fe1 C2 C1 -51.8(3)
C4 Fe1 C2 C3 -37.91(14)
C7 Fe1 C2 C3 113.89(17)
C8 Fe1 C2 C3 74.12(19)
C5 Fe1 C2 C3 -82.52(15)
C9 Fe1 C2 C3 46.9(5)
C6 Fe1 C2 C3 156.00(16)
C1 Fe1 C2 C3 -119.7(2)
C10 Fe1 C2 C3 -171.4(2)
C1 C2 C3 C4 -0.2(3)
Fe1 C2 C3 C4 58.74(15)
C1 C2 C3 Fe1 -58.98(16)
C4 Fe1 C3 C2 119.3(2)
C7 Fe1 C3 C2 -83.65(19)
C8 Fe1 C3 C2 -126.80(18)
C5 Fe1 C3 C2 81.00(16)
C9 Fe1 C3 C2 -167.16(17)
C6 Fe1 C3 C2 -49.0(3)
C1 Fe1 C3 C2 37.26(14)
C10 Fe1 C3 C2 161.5(4)
C7 Fe1 C3 C4 157.10(15)
C8 Fe1 C3 C4 113.95(16)
C5 Fe1 C3 C4 -38.26(13)
C9 Fe1 C3 C4 73.59(19)
C6 Fe1 C3 C4 -168.2(2)
C1 Fe1 C3 C4 -81.99(15)
C10 Fe1 C3 C4 42.2(5)
C2 Fe1 C3 C4 -119.3(2)
C2 C3 C4 C5 0.1(3)
Fe1 C3 C4 C5 59.59(15)
C2 C3 C4 C11 -175.0(2)
Fe1 C3 C4 C11 -115.4(2)
C2 C3 C4 Fe1 -59.54(15)
C7 Fe1 C4 C3 -49.2(3)
C8 Fe1 C4 C3 -85.19(17)
C5 Fe1 C4 C3 118.92(19)
C9 Fe1 C4 C3 -128.09(16)
C6 Fe1 C4 C3 156.4(4)
C1 Fe1 C4 C3 80.97(15)
C10 Fe1 C4 C3 -168.86(15)
C2 Fe1 C4 C3 37.51(14)
C7 Fe1 C4 C5 -168.1(2)
C8 Fe1 C4 C5 155.88(16)
C9 Fe1 C4 C5 112.99(16)
C6 Fe1 C4 C5 37.5(4)
C3 Fe1 C4 C5 -118.92(19)
C1 Fe1 C4 C5 -37.95(14)
C10 Fe1 C4 C5 72.22(18)
C2 Fe1 C4 C5 -81.41(15)
C7 Fe1 C4 C11 69.1(3)
C8 Fe1 C4 C11 33.1(3)
C5 Fe1 C4 C11 -122.8(3)
C9 Fe1 C4 C11 -9.8(2)
C6 Fe1 C4 C11 -85.3(4)
C3 Fe1 C4 C11 118.3(3)
C1 Fe1 C4 C11 -160.7(2)
C10 Fe1 C4 C11 -50.6(3)
C2 Fe1 C4 C11 155.8(2)
C2 C1 C5 C4 -0.3(3)
Fe1 C1 C5 C4 -59.37(15)
C2 C1 C5 Fe1 59.06(16)
C3 C4 C5 C1 0.2(3)
C11 C4 C5 C1 174.9(2)
Fe1 C4 C5 C1 60.13(16)
C3 C4 C5 Fe1 -59.97(15)
C11 C4 C5 Fe1 114.8(2)
C4 Fe1 C5 C1 -118.4(2)
C7 Fe1 C5 C1 41.8(4)
C8 Fe1 C5 C1 -171.8(2)
C9 Fe1 C5 C1 155.16(16)
C6 Fe1 C5 C1 72.29(19)
C3 Fe1 C5 C1 -80.49(15)
C10 Fe1 C5 C1 112.95(17)
C2 Fe1 C5 C1 -36.90(14)
C7 Fe1 C5 C4 160.2(4)
C8 Fe1 C5 C4 -53.5(3)
C9 Fe1 C5 C4 -86.45(17)
C6 Fe1 C5 C4 -169.33(14)
C3 Fe1 C5 C4 37.89(13)
C1 Fe1 C5 C4 118.4(2)
C10 Fe1 C5 C4 -128.67(15)
C2 Fe1 C5 C4 81.48(15)
C4 Fe1 C6 C7 162.3(3)
C8 Fe1 C6 C7 37.96(18)
C5 Fe1 C6 C7 -167.46(16)
C9 Fe1 C6 C7 81.50(19)
C3 Fe1 C6 C7 -51.0(3)
C1 Fe1 C6 C7 -126.98(17)
C10 Fe1 C6 C7 118.9(2)
C2 Fe1 C6 C7 -84.58(19)
C4 Fe1 C6 C10 43.5(5)
C7 Fe1 C6 C10 -118.9(2)
C8 Fe1 C6 C10 -80.92(19)
C5 Fe1 C6 C10 73.7(2)
C9 Fe1 C6 C10 -37.39(17)
C3 Fe1 C6 C10 -169.9(2)
C1 Fe1 C6 C10 114.14(18)
C2 Fe1 C6 C10 156.54(17)
C10 C6 C7 C8 -0.2(3)
Fe1 C6 C7 C8 -60.10(18)
C10 C6 C7 Fe1 59.88(19)
C4 Fe1 C7 C6 -170.58(19)
C8 Fe1 C7 C6 -118.6(2)
C5 Fe1 C7 C6 39.2(5)
C9 Fe1 C7 C6 -81.18(18)
C3 Fe1 C7 C6 154.99(15)
C1 Fe1 C7 C6 71.9(2)
C10 Fe1 C7 C6 -37.73(16)
C2 Fe1 C7 C6 112.36(17)
C4 Fe1 C7 C8 -51.9(3)
C5 Fe1 C7 C8 157.9(3)
C9 Fe1 C7 C8 37.47(18)
C6 Fe1 C7 C8 118.6(2)
C3 Fe1 C7 C8 -86.37(19)
C1 Fe1 C7 C8 -169.44(17)
C10 Fe1 C7 C8 80.91(19)
C2 Fe1 C7 C8 -128.99(18)
C6 C7 C8 C9 0.4(3)
Fe1 C7 C8 C9 -60.04(18)
C6 C7 C8 Fe1 60.48(18)
C4 Fe1 C8 C9 -85.15(18)
C7 Fe1 C8 C9 119.1(2)
C5 Fe1 C8 C9 -47.3(3)
C6 Fe1 C8 C9 81.44(18)
C3 Fe1 C8 C9 -128.94(16)
C1 Fe1 C8 C9 153.4(4)
C10 Fe1 C8 C9 37.73(16)
C2 Fe1 C8 C9 -170.38(15)
C4 Fe1 C8 C7 155.77(17)
C5 Fe1 C8 C7 -166.4(2)
C9 Fe1 C8 C7 -119.1(2)
C6 Fe1 C8 C7 -37.64(17)
C3 Fe1 C8 C7 111.99(18)
C1 Fe1 C8 C7 34.3(5)
C10 Fe1 C8 C7 -81.35(18)
C2 Fe1 C8 C7 70.5(2)
C7 C8 C9 C10 -0.5(3)
Fe1 C8 C9 C10 -60.22(18)
C7 C8 C9 Fe1 59.72(18)
C4 Fe1 C9 C8 113.68(17)
C7 Fe1 C9 C8 -37.70(17)
C5 Fe1 C9 C8 158.13(16)
C6 Fe1 C9 C8 -81.09(19)
C3 Fe1 C9 C8 71.81(19)
C1 Fe1 C9 C8 -165.2(2)
C10 Fe1 C9 C8 -118.6(2)
C2 Fe1 C9 C8 33.9(5)
C4 Fe1 C9 C10 -127.68(17)
C7 Fe1 C9 C10 80.94(18)
C8 Fe1 C9 C10 118.6(2)
C5 Fe1 C9 C10 -83.24(18)
C6 Fe1 C9 C10 37.54(17)
C3 Fe1 C9 C10 -169.56(16)
C1 Fe1 C9 C10 -46.6(3)
C2 Fe1 C9 C10 152.6(4)
C8 C9 C10 C6 0.4(3)
Fe1 C9 C10 C6 -59.46(18)
C8 C9 C10 Fe1 59.82(17)
C7 C6 C10 C9 -0.1(3)
Fe1 C6 C10 C9 59.44(17)
C7 C6 C10 Fe1 -59.53(19)
C4 Fe1 C10 C9 73.2(2)
C7 Fe1 C10 C9 -81.66(19)
C8 Fe1 C10 C9 -37.79(17)
C5 Fe1 C10 C9 114.70(18)
C6 Fe1 C10 C9 -119.2(2)
C3 Fe1 C10 C9 38.7(5)
C1 Fe1 C10 C9 157.75(17)
C2 Fe1 C10 C9 -166.9(2)
C4 Fe1 C10 C6 -167.59(16)
C7 Fe1 C10 C6 37.55(17)
C8 Fe1 C10 C6 81.42(19)
C5 Fe1 C10 C6 -126.09(18)
C9 Fe1 C10 C6 119.2(2)
C3 Fe1 C10 C6 158.0(4)
C1 Fe1 C10 C6 -83.04(19)
C2 Fe1 C10 C6 -47.7(3)
C12 O2 C11 O1 0.4(3)
C12 O2 C11 C4 -179.32(19)
C3 C4 C11 O1 -3.3(4)
C5 C4 C11 O1 -177.3(2)
Fe1 C4 C11 O1 -89.5(3)
C3 C4 C11 O2 176.36(19)
C5 C4 C11 O2 2.4(3)
Fe1 C4 C11 O2 90.1(2)
C11 O2 C12 C13 72.1(3)
C11 O2 C12 C17 -111.6(3)
C17 C12 C13 C14 0.5(4)
O2 C12 C13 C14 176.7(2)
C20 O3 C14 C13 -178.0(2)
C20 O3 C14 C15 1.4(3)
C12 C13 C14 O3 178.7(2)
C12 C13 C14 C15 -0.8(4)
O3 C14 C15 C16 -179.2(2)
C13 C14 C15 C16 0.2(4)
O3 C14 C15 C18 0.6(3)
C13 C14 C15 C18 180.0(2)
C14 C15 C16 C17 0.8(4)
C18 C15 C16 C17 -179.1(2)
C15 C16 C17 C12 -1.1(4)
C13 C12 C17 C16 0.4(4)
O2 C12 C17 C16 -175.9(2)
C14 C15 C18 C19 -1.5(3)
C16 C15 C18 C19 178.3(2)
C14 C15 C18 C21 178.6(2)
C16 C15 C18 C21 -1.6(4)
C15 C18 C19 C20 0.5(4)
C21 C18 C19 C20 -179.6(2)
C14 O3 C20 O4 178.6(2)
C14 O3 C20 C19 -2.4(3)
C18 C19 C20 O4 -179.7(3)
C18 C19 C20 O3 1.4(4)
